data_4074626
loop_
_publ_author_name
'Cortes-Llamas, Sara A.'
'Hern\'andez-P\'erez, Julio M.'
'H\^o, Minhhuy'
'Mu\~noz-Hern\'andez, Miguel-\'Angel'

_publ_section_title
;
 Indazolato Derivatives of Boron, Aluminum, and Gallium:&#x00A0;
 Characterization and Solvent-Dependent Regioisomeric Structures through
 \p&#x2212;\p Interactions in the Solid State
;
_journal_issue 3
_journal_name_full Organometallics
_journal_page_first 588
_journal_paper_doi 10.1021/om0506421
_journal_volume 25
_journal_year 2006
_chemical_formula_moiety '[(h1,h1-ind)(m-Al)Me2]2'
_chemical_formula_sum 'C24 H28 Al2 N4'
_chemical_formula_weight 426.46
_chemical_melting_point '168-169 &#x00B0;C'
_chemical_name_systematic
; 
 ? 
;
_space_group_IT_number 33
_symmetry_cell_setting orthorhombic
_symmetry_space_group_name_Hall 'P 2c -2n'
_symmetry_space_group_name_H-M 'P n a 21'
_atom_sites_solution_hydrogens geom
_atom_sites_solution_primary direct
_atom_sites_solution_secondary difmap
_audit_creation_method SHELXL-97
_cell_angle_alpha 90.00
_cell_angle_beta 90.00
_cell_angle_gamma 90.00
_cell_formula_units_Z 4
_cell_length_a 13.004(3)
_cell_length_b 10.787(2)
_cell_length_c 16.481(4)
_cell_measurement_temperature 100(2)
_cell_volume 2311.9(9)
_computing_cell_refinement 'Bruker SMART'
_computing_data_collection 'Bruker SMART'
_computing_data_reduction 'Bruker SHELXTL'
_computing_molecular_graphics 'Bruker SHELXTL'
_computing_publication_material 'Bruker SHELXTL'
_computing_structure_refinement 'SHELXL-97 (Sheldrick, 1997)'
_computing_structure_solution 'SHELXS-97 (Sheldrick, 1990)'
_diffrn_ambient_temperature 100(2)
_diffrn_measured_fraction_theta_full 0.998
_diffrn_measured_fraction_theta_max 0.998
_diffrn_measurement_device_type 'CCD area detector'
_diffrn_measurement_method 'phi and omega scans'
_diffrn_radiation_monochromator graphite
_diffrn_radiation_source 'fine-focus sealed tube'
_diffrn_radiation_type MoK\a
_diffrn_radiation_wavelength 0.71073
_diffrn_reflns_av_R_equivalents 0.0437
_diffrn_reflns_av_sigmaI/netI 0.0540
_diffrn_reflns_limit_h_max 16
_diffrn_reflns_limit_h_min -16
_diffrn_reflns_limit_k_max 8
_diffrn_reflns_limit_k_min -13
_diffrn_reflns_limit_l_max 21
_diffrn_reflns_limit_l_min -20
_diffrn_reflns_number 12593
_diffrn_reflns_theta_full 26.97
_diffrn_reflns_theta_max 26.97
_diffrn_reflns_theta_min 2.26
_exptl_absorpt_coefficient_mu 0.144
_exptl_crystal_colour Colorless
_exptl_crystal_density_diffrn 1.225
_exptl_crystal_density_method 'not measured'
_exptl_crystal_description Rectangular
_exptl_crystal_F_000 904
_exptl_crystal_size_max 0.31
_exptl_crystal_size_mid 0.30
_exptl_crystal_size_min 0.28
_refine_diff_density_max 0.491
_refine_diff_density_min -0.219
_refine_diff_density_rms 0.065
_refine_ls_abs_structure_details 'Flack H D (1983), Acta Cryst. A39, 876-881'
_refine_ls_abs_structure_Flack 0.2(4)
_refine_ls_extinction_method none
_refine_ls_goodness_of_fit_ref 1.051
_refine_ls_hydrogen_treatment mixed
_refine_ls_matrix_type full
_refine_ls_number_parameters 275
_refine_ls_number_reflns 4941
_refine_ls_number_restraints 1
_refine_ls_restrained_S_all 1.051
_refine_ls_R_factor_all 0.0717
_refine_ls_R_factor_gt 0.0526
_refine_ls_shift/su_max 0.000
_refine_ls_shift/su_mean 0.000
_refine_ls_structure_factor_coef Fsqd
_refine_ls_weighting_details 'calc w=1/[\s^2^(Fo^2^)+(0.0526P)^2^+0.9248P] where P=(Fo^2^+2Fc^2^)/3'
_refine_ls_weighting_scheme calc
_refine_ls_wR_factor_gt 0.1154
_refine_ls_wR_factor_ref 0.1249
_reflns_number_gt 3857
_reflns_number_total 4941
_reflns_threshold_expression >2sigma(I)
_cod_data_source_file om0506421si20050728_122342.cif
_cod_data_source_block Compound_2syn
_cod_depositor_comments
;
The following automatic conversions were performed:

'_symmetry_cell_setting' value 'Orthorhombic' changed to
'orthorhombic' according to
/home/saulius/struct/CIF-dictionaries/cif_core.dic dictionary named
'cif_core.dic' version 2.4.1 from 2010-06-29.

Automatic conversion script
Id: cif_fix_values 1715 2011-07-08 13:25:40Z adriana 
;
_cod_original_cell_volume 2311.7(9)
_cod_original_sg_symbol_H-M Pna2(1)
_cod_database_code 4074626

loop_
_symmetry_equiv_pos_as_xyz
'x, y, z'
'-x, -y, z+1/2'
'x+1/2, -y+1/2, z'
'-x+1/2, y+1/2, z+1/2'

loop_
_atom_site_label
_atom_site_type_symbol
_atom_site_fract_x
_atom_site_fract_y
_atom_site_fract_z
_atom_site_U_iso_or_equiv
_atom_site_adp_type
_atom_site_occupancy
_atom_site_symmetry_multiplicity
_atom_site_calc_flag
_atom_site_refinement_flags
Al2 Al 0.45986(5) 0.21881(6) 0.22965(16) 0.02488(18) Uani 1 1 d .
Al1 Al 0.38570(5) 0.55484(6) 0.22902(15) 0.02540(18) Uani 1 1 d .
N3 N 0.3990(4) 0.4454(4) 0.3211(3) 0.0226(10) Uani 1 1 d .
N1 N 0.3963(4) 0.4426(5) 0.1384(3) 0.0262(11) Uani 1 1 d .
N4 N 0.4102(4) 0.3151(4) 0.3181(3) 0.0246(11) Uani 1 1 d .
N2 N 0.4090(4) 0.3192(5) 0.1381(3) 0.0244(11) Uani 1 1 d .
C1 C 0.3790(4) 0.4778(4) 0.0614(3) 0.0210(12) Uani 1 1 d .
C8 C 0.3784(4) 0.4723(6) 0.4026(3) 0.0290(13) Uani 1 1 d .
C14 C 0.3965(5) 0.2763(5) 0.3961(3) 0.0270(13) Uani 1 1 d .
H8 H 0.3993 0.1933 0.4113 0.032 Uiso 1 1 calc R
C7 C 0.4001(5) 0.2679(6) 0.0665(3) 0.0262(13) Uani 1 1 d .
H1 H 0.4069 0.1843 0.0538 0.031 Uiso 1 1 calc R
C13 C 0.3789(4) 0.3672(5) 0.4484(3) 0.0185(11) Uani 1 1 d .
C2 C 0.3598(5) 0.5951(5) 0.0255(4) 0.0299(13) Uani 1 1 d .
H7 H 0.3575 0.6671 0.0565 0.036 Uiso 1 1 calc R
C9 C 0.3634(5) 0.5906(6) 0.4347(3) 0.0336(14) Uani 1 1 d .
H14 H 0.3653 0.6604 0.4017 0.040 Uiso 1 1 calc R
C6 C 0.3768(5) 0.3703(6) 0.0104(4) 0.0319(14) Uani 1 1 d .
C5 C 0.3597(5) 0.3777(6) -0.0734(3) 0.0304(14) Uani 1 1 d .
H4 H 0.3584 0.3070 -0.1057 0.036 Uiso 1 1 calc R
C12 C 0.3619(5) 0.3768(6) 0.5334(4) 0.0321(15) Uani 1 1 d .
H11 H 0.3627 0.3067 0.5663 0.039 Uiso 1 1 calc R
C4 C 0.3452(5) 0.4911(6) -0.1053(4) 0.0329(15) Uani 1 1 d .
H5 H 0.3354 0.4984 -0.1610 0.039 Uiso 1 1 calc R
C10 C 0.3461(5) 0.6005(6) 0.5144(4) 0.0322(14) Uani 1 1 d .
H13 H 0.3352 0.6784 0.5369 0.039 Uiso 1 1 calc R
C11 C 0.3441(5) 0.4932(6) 0.5660(4) 0.0331(16) Uani 1 1 d .
H12 H 0.3308 0.5019 0.6211 0.040 Uiso 1 1 calc R
C3 C 0.3444(5) 0.5979(6) -0.0581(4) 0.0343(15) Uani 1 1 d .
H6 H 0.3332 0.6739 -0.0832 0.041 Uiso 1 1 calc R
C19 C 0.5967(6) 1.0345(7) 0.4548(5) 0.0388(17) Uani 1 1 d .
H22 H 0.6621 1.0575 0.4377 0.047 Uiso 1 1 calc R
C21 C 0.4426(6) 0.9314(6) 0.4266(4) 0.0409(17) Uani 1 1 d .
H24 H 0.4027 0.8848 0.3911 0.049 Uiso 1 1 calc R
C22 C 0.4027(5) 0.9633(6) 0.5028(5) 0.0313(15) Uani 1 1 d .
H19 H 0.3369 0.9382 0.5176 0.038 Uiso 1 1 calc R
C23 C 0.4617(6) 1.0323(6) 0.5554(5) 0.0443(19) Uani 1 1 d .
H20 H 0.4367 1.0546 0.6062 0.053 Uiso 1 1 calc R
C20 C 0.5351(5) 0.9660(5) 0.4043(3) 0.0259(13) Uani 1 1 d .
H23 H 0.5594 0.9436 0.3533 0.031 Uiso 1 1 calc R
C24 C 0.5634(5) 1.0692(4) 0.5296(4) 0.0291(15) Uani 1 1 d .
H21 H 0.6054 1.1159 0.5636 0.035 Uiso 1 1 calc R
C17 C 0.38389(19) 0.0623(2) 0.2295(5) 0.0326(6) Uani 1 1 d .
H17A H 0.3548 0.0483 0.2823 0.049 Uiso 1 1 calc R
H17B H 0.4298 -0.0044 0.2163 0.049 Uiso 1 1 calc R
H17C H 0.3298 0.0661 0.1899 0.049 Uiso 1 1 calc R
C16 C 0.4984(2) 0.6758(2) 0.2286(6) 0.0333(6) Uani 1 1 d .
H16A H 0.4989 0.7201 0.2792 0.050 Uiso 1 1 calc R
H16B H 0.4887 0.7332 0.1848 0.050 Uiso 1 1 calc R
H16C H 0.5627 0.6333 0.2218 0.050 Uiso 1 1 calc R
C18 C 0.61014(18) 0.2269(2) 0.2303(5) 0.0326(6) Uani 1 1 d .
H18A H 0.6316 0.3114 0.2370 0.049 Uiso 1 1 calc R
H18B H 0.6363 0.1954 0.1799 0.049 Uiso 1 1 calc R
H18C H 0.6363 0.1779 0.2744 0.049 Uiso 1 1 calc R
C15 C 0.2461(2) 0.6234(3) 0.2281(6) 0.0391(7) Uani 1 1 d .
H15A H 0.1984 0.5603 0.2116 0.059 Uiso 1 1 calc R
H15B H 0.2430 0.6915 0.1907 0.059 Uiso 1 1 calc R
H15C H 0.2286 0.6519 0.2815 0.059 Uiso 1 1 calc R

loop_
_atom_site_aniso_label
_atom_site_aniso_U_11
_atom_site_aniso_U_22
_atom_site_aniso_U_33
_atom_site_aniso_U_23
_atom_site_aniso_U_13
_atom_site_aniso_U_12
Al2 0.0206(4) 0.0253(4) 0.0288(4) 0.0009(10) 0.0025(10) 0.0011(3)
Al1 0.0199(4) 0.0254(4) 0.0309(4) 0.0011(10) -0.0014(12) 0.0008(3)
N3 0.022(3) 0.023(2) 0.022(2) -0.0034(19) 0.003(2) 0.0083(19)
N1 0.017(3) 0.028(2) 0.034(3) 0.001(2) 0.000(2) -0.011(2)
N4 0.019(3) 0.013(2) 0.041(3) 0.0074(19) 0.001(2) 0.0035(18)
N2 0.017(3) 0.034(3) 0.023(2) 0.0085(19) 0.001(2) 0.000(2)
C1 0.013(3) 0.0106(19) 0.039(3) -0.0172(19) 0.006(2) -0.0002(17)
C8 0.013(3) 0.050(3) 0.024(2) -0.019(2) 0.007(2) -0.006(2)
C14 0.022(3) 0.012(2) 0.047(3) 0.010(2) 0.002(2) 0.0015(19)
C7 0.024(3) 0.039(3) 0.016(2) 0.0062(19) -0.001(2) 0.008(2)
C13 0.013(3) 0.018(2) 0.025(2) 0.009(2) -0.003(2) 0.0106(19)
C2 0.020(3) 0.014(2) 0.055(3) 0.009(2) 0.014(2) -0.003(2)
C9 0.031(3) 0.043(3) 0.026(3) 0.005(2) 0.016(2) 0.002(3)
C6 0.016(3) 0.042(3) 0.038(3) 0.009(3) -0.003(3) -0.008(2)
C5 0.025(4) 0.046(3) 0.020(2) 0.005(2) -0.004(2) 0.001(3)
C12 0.018(3) 0.034(3) 0.045(3) 0.017(3) -0.006(3) 0.008(3)
C4 0.016(3) 0.052(4) 0.031(3) 0.000(3) 0.001(3) 0.020(3)
C10 0.014(3) 0.026(3) 0.056(4) -0.001(3) -0.005(3) -0.004(2)
C11 0.023(4) 0.047(4) 0.028(3) -0.016(3) 0.003(3) -0.013(3)
C3 0.032(4) 0.043(3) 0.028(3) 0.019(3) -0.007(3) 0.003(3)
C19 0.026(4) 0.039(3) 0.052(4) 0.021(3) 0.003(3) 0.003(3)
C21 0.048(4) 0.045(3) 0.031(3) -0.006(3) -0.012(3) 0.000(3)
C22 0.009(3) 0.024(3) 0.061(4) 0.010(3) 0.000(3) -0.002(2)
C23 0.038(5) 0.038(3) 0.057(4) 0.009(3) 0.016(3) 0.018(3)
C20 0.031(4) 0.023(3) 0.024(3) 0.003(2) -0.004(3) 0.006(2)
C24 0.016(3) 0.007(2) 0.065(4) 0.011(2) -0.012(3) -0.0028(18)
C17 0.0329(14) 0.0314(13) 0.0335(13) 0.006(3) -0.009(4) -0.0031(11)
C16 0.0340(14) 0.0321(13) 0.0337(13) 0.006(4) -0.004(4) -0.0075(11)
C18 0.0254(13) 0.0369(14) 0.0355(14) 0.010(3) 0.007(4) 0.0017(11)
C15 0.0295(14) 0.0412(15) 0.0468(16) -0.005(4) 0.007(4) 0.0111(12)

loop_
_atom_type_symbol
_atom_type_description
_atom_type_scat_dispersion_real
_atom_type_scat_dispersion_imag
_atom_type_scat_source
C C 0.0033 0.0016 'International Tables Vol C Tables 4.2.6.8 and 6.1.1.4'
H H 0.0000 0.0000 'International Tables Vol C Tables 4.2.6.8 and 6.1.1.4'
N N 0.0061 0.0033 'International Tables Vol C Tables 4.2.6.8 and 6.1.1.4'
Al Al 0.0645 0.0514 'International Tables Vol C Tables 4.2.6.8 and 6.1.1.4'

loop_
_geom_angle_atom_site_label_1
_geom_angle_atom_site_label_2
_geom_angle_atom_site_label_3
_geom_angle
N4 Al2 C17 107.5(3)
N4 Al2 C18 108.1(3)
C17 Al2 C18 122.89(11)
N4 Al2 N2 99.95(9)
C17 Al2 N2 107.7(3)
C18 Al2 N2 108.4(3)
N1 Al1 N3 102.61(9)
N1 Al1 C15 107.3(3)
N3 Al1 C15 108.7(3)
N1 Al1 C16 111.2(3)
N3 Al1 C16 110.0(3)
C15 Al1 C16 116.14(12)
C8 N3 N4 105.0(5)
C8 N3 Al1 127.6(4)
N4 N3 Al1 126.1(4)
N2 N1 C1 107.2(5)
N2 N1 Al1 129.5(4)
C1 N1 Al1 122.9(4)
C14 N4 N3 105.0(4)
C14 N4 Al2 126.8(4)
N3 N4 Al2 127.2(4)
C7 N2 N1 114.4(5)
C7 N2 Al2 119.2(4)
N1 N2 Al2 125.7(4)
N1 C1 C2 132.4(5)
N1 C1 C6 109.2(5)
C2 C1 C6 118.3(6)
C13 C8 C9 123.5(5)
C13 C8 N3 111.0(5)
C9 C8 N3 125.5(6)
C13 C14 N4 114.1(5)
N2 C7 C6 105.5(5)
C14 C13 C8 104.9(4)
C14 C13 C12 136.1(5)
C8 C13 C12 119.0(5)
C3 C2 C1 117.2(6)
C10 C9 C8 118.0(6)
C5 C6 C1 122.4(6)
C5 C6 C7 134.0(6)
C1 C6 C7 103.5(5)
C4 C5 C6 117.4(6)
C11 C12 C13 118.3(5)
C5 C4 C3 122.4(6)
C9 C10 C11 121.4(6)
C12 C11 C10 119.9(6)
C4 C3 C2 122.4(5)
C24 C19 C20 120.9(7)
C20 C21 C22 121.4(6)
C23 C22 C21 119.3(6)
C22 C23 C24 118.3(7)
C21 C20 C19 121.3(6)
C19 C24 C23 118.8(6)

loop_
_geom_bond_atom_site_label_1
_geom_bond_atom_site_label_2
_geom_bond_distance
Al2 N4 1.902(5)
Al2 C17 1.956(2)
Al2 C18 1.956(2)
Al2 N2 1.972(5)
Al1 N1 1.927(5)
Al1 N3 1.930(5)
Al1 C15 1.960(3)
Al1 C16 1.962(2)
N3 C8 1.400(7)
N3 N4 1.414(6)
N1 N2 1.342(7)
N1 C1 1.345(7)
N4 C14 1.364(7)
N2 C7 1.308(7)
C1 C2 1.419(8)
C1 C6 1.433(8)
C8 C13 1.362(8)
C8 C9 1.395(8)
C14 C13 1.326(8)
C7 C6 1.473(8)
C13 C12 1.423(8)
C2 C3 1.391(9)
C9 C10 1.337(9)
C6 C5 1.401(8)
C5 C4 1.345(9)
C12 C11 1.385(9)
C4 C3 1.390(10)
C10 C11 1.436(9)
C19 C24 1.359(9)
C19 C20 1.371(10)
C21 C20 1.311(10)
C21 C22 1.402(9)
C22 C23 1.376(11)
C23 C24 1.445(10)
